data_2007017
loop_
_publ_author_name
'Warda, Salam A.'

_publ_section_title
Aqua(2,3-dimethylpyridine-<i>N</i>)(<i>N</i>-salicylideneglycinato-<i>O</i>,<i>N</i>,<i>O</i>')copper(II)
_journal_issue 2
_journal_name_full 'Acta Crystallographica Section C'
_journal_page_first 187
_journal_page_last 189
_journal_paper_doi 10.1107/S010827019701305X
_journal_volume 54
_journal_year 1998
_chemical_formula_iupac '[Cu(C9 H7 NO3)(C7 H9 N)(H2 O)]'
_chemical_formula_sum 'C16 H18 Cu N2 O4'
_chemical_formula_weight 365.86
_chemical_name_systematic
;
 Aqua(2,3-dimethylpyridine)(N-salicylideneglycinato)copper(II)
;
_space_group_IT_number 2
_symmetry_cell_setting triclinic
_symmetry_space_group_name_Hall '-P 1'
_symmetry_space_group_name_H-M 'P -1'
_audit_creation_method SHELXL-97
_cell_angle_alpha 75.392(11)
_cell_angle_beta 88.293(10)
_cell_angle_gamma 70.621(9)
_cell_formula_units_Z 2
_cell_length_a 6.9449(7)
_cell_length_b 10.3618(13)
_cell_length_c 11.9715(14)
_cell_measurement_reflns_used 25
_cell_measurement_temperature 293(2)
_cell_measurement_theta_max 45.28
_cell_measurement_theta_min 22.76
_cell_volume 785.04(17)
_computing_cell_refinement 'CAD-4 EXPRESS'
_computing_data_collection 'CAD-4 EXPRESS (Enraf Nonius, 1994)'
_computing_data_reduction 'XCAD-4 (Harms, 1997)'
_computing_molecular_graphics 'XP in SHELXTL (Siemens, 1996b)'
_computing_publication_material SHELXL97
_computing_structure_refinement 'SHELXL97 (Sheldrick, 1997)'
_computing_structure_solution 'SHELXS97 (Sheldrick, 1990)'
_diffrn_ambient_temperature 293(2)
_diffrn_measured_fraction_theta_full 0.999
_diffrn_measured_fraction_theta_max 0.999
_diffrn_measurement_device_type 'Enraf Nonius CAD4'
_diffrn_measurement_method omega/2theta
_diffrn_radiation_monochromator graphite
_diffrn_radiation_source 'fine-focus sealed tube'
_diffrn_radiation_type CuK\a
_diffrn_radiation_wavelength 1.54178
_diffrn_reflns_av_R_equivalents 0.0517
_diffrn_reflns_av_sigmaI/netI 0.0345
_diffrn_reflns_limit_h_max 0
_diffrn_reflns_limit_h_min -8
_diffrn_reflns_limit_k_max 11
_diffrn_reflns_limit_k_min -12
_diffrn_reflns_limit_l_max 14
_diffrn_reflns_limit_l_min -14
_diffrn_reflns_number 3185
_diffrn_reflns_theta_full 68.95
_diffrn_reflns_theta_max 68.95
_diffrn_reflns_theta_min 3.82
_diffrn_standards_decay_% 0
_diffrn_standards_interval_time 120
_diffrn_standards_number 2
_exptl_absorpt_coefficient_mu 2.161
_exptl_absorpt_correction_T_max 0.926
_exptl_absorpt_correction_T_min 0.563
_exptl_absorpt_correction_type 'psi scans (Siemens, 1996a)'
_exptl_crystal_colour 'Dark green'
_exptl_crystal_density_diffrn 1.548
_exptl_crystal_density_meas ?
_exptl_crystal_density_method 'not measured'
_exptl_crystal_description Prism
_exptl_crystal_F_000 378
_exptl_crystal_size_max 0.30
_exptl_crystal_size_mid 0.11
_exptl_crystal_size_min 0.04
_refine_diff_density_max 0.551
_refine_diff_density_min -0.833
_refine_ls_extinction_method none
_refine_ls_goodness_of_fit_ref 1.039
_refine_ls_hydrogen_treatment 'H atoms: see text below'
_refine_ls_matrix_type full
_refine_ls_number_parameters 216
_refine_ls_number_reflns 2926
_refine_ls_number_restraints 2
_refine_ls_restrained_S_all 1.038
_refine_ls_R_factor_all 0.0598
_refine_ls_R_factor_gt 0.0488
_refine_ls_shift/su_max <0.001
_refine_ls_shift/su_mean 0.000
_refine_ls_structure_factor_coef Fsqd
_refine_ls_weighting_details 'w = 1/[\s^2^(Fo^2^)+(0.0957P)^2^+0.1629P] where P=(Fo^2^+2Fc^2^)/3'
_refine_ls_weighting_scheme calc
_refine_ls_wR_factor_ref 0.1399
_reflns_number_gt 2442
_reflns_number_total 2926
_reflns_threshold_expression I>2\s(I)
_cod_data_source_file jz1244.cif
_cod_data_source_block 23py
_cod_depositor_comments
;
The following automatic conversions were performed:
'_symmetry_cell_setting' value 'Triclinic' changed to 'triclinic'
according to '/home/saulius/struct/CIF-dictionaries/cif_core.dic'
dictionary named 'cif_core.dic' version 2.4.1 from 2010-06-29.

Automatic conversion script
Id: cif_fix_enum 1527 2010-12-29 10:47:43Z saulius 

The following automatic conversions were performed:

'_symmetry_cell_setting' value 'Triclinic' changed to 'triclinic'
according to /home/saulius/struct/CIF-dictionaries/cif_core.dic
dictionary named 'cif_core.dic' version 2.4.1 from 2010-06-29.

Automatic conversion script
Id: cif_fix_values 1715 2011-07-08 13:25:40Z adriana 

The following automatic conversions were performed:

'_exptl_crystal_density_meas' value 'none' was changed to '?' - the
value is perceived as not measured.

Automatic conversion script
Id: cif_fix_values 3008 2015-01-20 13:52:24Z robertas 

The following automatic conversions were performed:

'_refine_ls_weighting_scheme' value 'calc w =
1/[\s^2^(Fo^2^)+(0.0957P)^2^+0.1629P] where P=(Fo^2^+2Fc^2^)/3' was
changed to 'calc'. New tag '_refine_ls_weighting_details' was
created. The value of the new tag was set to 'w =
1/[\s^2^(Fo^2^)+(0.0957P)^2^+0.1629P] where P=(Fo^2^+2Fc^2^)/3'.

Automatic conversion script
Id: cif_fix_values 3143 2015-03-26 13:38:13Z robertas 
;
_cod_original_cell_volume 785.04(15)
_cod_database_code 2007017

loop_
_symmetry_equiv_pos_as_xyz
'x, y, z'
'-x, -y, -z'

loop_
_atom_site_label
_atom_site_fract_x
_atom_site_fract_y
_atom_site_fract_z
_atom_site_U_iso_or_equiv
_atom_site_adp_type
_atom_site_calc_flag
_atom_site_refinement_flags
_atom_site_occupancy
_atom_site_disorder_assembly
_atom_site_disorder_group
_atom_site_type_symbol
Cu .67215(7) .16336(5) .24413(4) .03560(19) Uani d . 1 . . Cu
O1 .8492(4) .2693(3) .1864(2) .0490(6) Uani d . 1 . . O
N1 .5800(4) .2610(3) .3653(2) .0349(6) Uani d . 1 . . N
C1 .8903(5) .3606(3) .2302(3) .0388(7) Uani d . 1 . . C
O2 .4648(4) .0767(3) .3000(2) .0427(6) Uani d . 1 . . O
N2 .7024(4) .0875(3) .1039(2) .0325(5) Uani d . 1 . . N
C2 1.0315(6) .4248(4) .1758(3) .0517(9) Uani d . 1 . . C
H2 1.0924 .3995 .1107 .062 Uiso calc R 1 . . H
O3 .2305(4) .0694(3) .4284(2) .0496(6) Uani d . 1 . . O
C3 1.0815(7) .5234(4) .2162(4) .0583(11) Uani d . 1 . . C
H3 1.1728 .5648 .1773 .070 Uiso calc R 1 . . H
O4 .9382(4) -.0339(3) .3578(2) .0481(6) Uani d D 1 . . O
H41 1.040(5) -.002(4) .366(4) .058 Uiso d D 1 . . H
H42 .893(6) -.062(4) .4272(19) .058 Uiso d D 1 . . H
C4 .9970(7) .5615(4) .3142(4) .0578(11) Uani d . 1 . . C
H4 1.0330 .6269 .3422 .069 Uiso calc R 1 . . H
C5 .8604(6) .5023(4) .3694(4) .0492(9) Uani d . 1 . . C
H5 .8026 .5291 .4346 .059 Uiso calc R 1 . . H
C6 .8041(5) .4012(3) .3304(3) .0387(7) Uani d . 1 . . C
C7 .6527(5) .3491(3) .3914(3) .0389(7) Uani d . 1 . . C
H7 .6029 .3823 .4555 .047 Uiso calc R 1 . . H
C8 .4191(5) .2220(4) .4304(3) .0382(7) Uani d . 1 . . C
H8A .2991 .3055 .4242 .046 Uiso calc R 1 . . H
H8B .4646 .1820 .5114 .046 Uiso calc R 1 . . H
C9 .3650(5) .1142(4) .3834(3) .0354(7) Uani d . 1 . . C
C10 .6313(5) .1703(3) -.0034(3) .0338(6) Uani d . 1 . . C
C11 .6643(5) .1169(3) -.1009(3) .0352(7) Uani d . 1 . . C
C12 .7699(5) -.0267(4) -.0849(3) .0401(7) Uani d . 1 . . C
H12 .7946 -.0656 -.1482 .048 Uiso calc R 1 . . H
C13 .8374(5) -.1108(4) .0241(3) .0408(7) Uani d . 1 . . C
H13 .9059 -.2074 .0357 .049 Uiso calc R 1 . . H
C14 .8028(5) -.0508(3) .1162(3) .0380(7) Uani d . 1 . . C
H14 .8508 -.1084 .1899 .046 Uiso calc R 1 . . H
C15 .5122(6) .3232(4) -.0125(3) .0500(9) Uani d . 1 . . C
H15A .4560 .3329 .0604 .075 Uiso calc R 1 . . H
H15B .4033 .3560 -.0712 .075 Uiso calc R 1 . . H
H15C .6011 .3783 -.0325 .075 Uiso calc R 1 . . H
C16 .5889(7) .2100(4) -.2203(3) .0525(9) Uani d . 1 . . C
H16A .6358 .1559 -.2761 .079 Uiso calc R 1 . . H
H16B .6406 .2876 -.2359 .079 Uiso calc R 1 . . H
H16C .4421 .2460 -.2252 .079 Uiso calc R 1 . . H

loop_
_atom_site_aniso_label
_atom_site_aniso_U_11
_atom_site_aniso_U_22
_atom_site_aniso_U_33
_atom_site_aniso_U_12
_atom_site_aniso_U_13
_atom_site_aniso_U_23
Cu .0406(3) .0448(3) .0336(3) -.0228(2) .00796(19) -.0206(2)
O1 .0598(16) .0643(16) .0445(14) -.0386(14) .0172(12) -.0295(12)
N1 .0397(14) .0393(14) .0310(13) -.0167(12) .0048(11) -.0140(11)
C1 .0422(18) .0379(16) .0411(17) -.0192(14) -.0030(14) -.0099(14)
O2 .0497(14) .0597(15) .0367(12) -.0331(12) .0092(10) -.0247(11)
N2 .0342(13) .0378(13) .0320(13) -.0166(11) .0032(10) -.0145(11)
C2 .055(2) .057(2) .050(2) -.0326(19) .0031(17) -.0084(17)
O3 .0466(14) .0746(18) .0388(13) -.0346(13) .0067(11) -.0155(12)
C3 .058(2) .053(2) .069(3) -.036(2) -.011(2) .000(2)
O4 .0485(15) .0698(17) .0354(12) -.0270(13) .0020(11) -.0198(12)
C4 .062(2) .0425(19) .079(3) -.0290(18) -.014(2) -.0143(19)
C5 .052(2) .0448(19) .058(2) -.0189(17) -.0047(17) -.0216(17)
C6 .0394(17) .0340(15) .0462(19) -.0148(14) -.0054(14) -.0124(14)
C7 .0415(18) .0422(17) .0401(17) -.0140(14) .0026(14) -.0232(14)
C8 .0406(17) .0459(18) .0342(16) -.0184(15) .0089(13) -.0163(14)
C9 .0349(16) .0459(17) .0281(15) -.0196(14) -.0038(12) -.0056(13)
C10 .0297(15) .0391(16) .0383(16) -.0148(13) .0027(12) -.0155(13)
C11 .0325(16) .0443(17) .0350(16) -.0165(13) -.0002(12) -.0158(13)
C12 .0412(18) .0504(19) .0399(17) -.0190(15) .0025(14) -.0264(15)
C13 .0413(18) .0373(16) .0498(19) -.0136(14) -.0020(14) -.0206(15)
C14 .0414(18) .0402(17) .0366(17) -.0178(14) .0002(13) -.0116(14)
C15 .055(2) .0410(18) .050(2) -.0086(17) .0034(17) -.0154(16)
C16 .068(3) .057(2) .0374(19) -.027(2) -.0061(17) -.0110(16)

loop_
_atom_type_symbol
_atom_type_description
_atom_type_scat_dispersion_real
_atom_type_scat_dispersion_imag
_atom_type_scat_source
C C 0.0181 0.0091 'International Tables Vol C Tables 4.2.6.8 and 6.1.1.4'
H H 0.0000 0.0000 'International Tables Vol C Tables 4.2.6.8 and 6.1.1.4'
N N 0.0311 0.0180 'International Tables Vol C Tables 4.2.6.8 and 6.1.1.4'
O O 0.0492 0.0322 'International Tables Vol C Tables 4.2.6.8 and 6.1.1.4'
Cu Cu -1.9646 0.5888 'International Tables Vol C Tables 4.2.6.8 and 6.1.1.4'

loop_
_geom_angle_atom_site_label_1
_geom_angle_atom_site_label_2
_geom_angle_atom_site_label_3
_geom_angle
_geom_angle_publ_flag
O1 Cu N1 93.21(11) y
O1 Cu O2 173.17(11) y
N1 Cu O2 83.09(10) y
O1 Cu N2 91.23(10) y
N1 Cu N2 166.99(11) y
O2 Cu N2 91.20(10) y
O1 Cu O4 94.13(11) y
N1 Cu O4 97.04(10) y
O2 Cu O4 92.03(10) y
N2 Cu O4 94.83(10) y
C1 O1 Cu 127.4(2) ?
C7 N1 C8 120.6(3) ?
C7 N1 Cu 125.7(2) ?
C8 N1 Cu 113.7(2) ?
O1 C1 C2 118.6(3) ?
O1 C1 C6 124.6(3) ?
C2 C1 C6 116.7(3) ?
C9 O2 Cu 116.9(2) ?
C14 N2 C10 118.4(3) ?
C14 N2 Cu 118.6(2) ?
C10 N2 Cu 122.9(2) ?
C3 C2 C1 122.1(4) ?
C3 C2 H2 119.0 ?
C1 C2 H2 119.0 ?
C2 C3 C4 120.6(4) ?
C2 C3 H3 119.7 ?
C4 C3 H3 119.7 ?
Cu O4 H41 106(3) ?
Cu O4 H42 109(3) ?
H41 O4 H42 109(4) ?
C5 C4 C3 119.3(4) ?
C5 C4 H4 120.3 ?
C3 C4 H4 120.3 ?
C4 C5 C6 121.9(4) ?
C4 C5 H5 119.0 ?
C6 C5 H5 119.0 ?
C5 C6 C1 119.3(3) ?
C5 C6 C7 117.8(3) ?
C1 C6 C7 122.7(3) ?
N1 C7 C6 125.8(3) ?
N1 C7 H7 117.1 ?
C6 C7 H7 117.1 ?
N1 C8 C9 109.7(3) ?
N1 C8 H8A 109.7 ?
C9 C8 H8A 109.7 ?
N1 C8 H8B 109.7 ?
C9 C8 H8B 109.7 ?
H8A C8 H8B 108.2 ?
O3 C9 O2 124.8(3) ?
O3 C9 C8 118.6(3) ?
O2 C9 C8 116.6(3) ?
N2 C10 C11 122.0(3) ?
N2 C10 C15 116.6(3) ?
C11 C10 C15 121.3(3) ?
C12 C11 C10 118.0(3) ?
C12 C11 C16 120.2(3) ?
C10 C11 C16 121.9(3) ?
C13 C12 C11 119.8(3) ?
C13 C12 H12 120.1 ?
C11 C12 H12 120.1 ?
C12 C13 C14 119.2(3) ?
C12 C13 H13 120.4 ?
C14 C13 H13 120.4 ?
N2 C14 C13 122.5(3) ?
N2 C14 H14 118.7 ?
C13 C14 H14 118.7 ?
C10 C15 H15A 109.5 ?
C10 C15 H15B 109.5 ?
H15A C15 H15B 109.5 ?
C10 C15 H15C 109.5 ?
H15A C15 H15C 109.5 ?
H15B C15 H15C 109.5 ?
C11 C16 H16A 109.5 ?
C11 C16 H16B 109.5 ?
H16A C16 H16B 109.5 ?
C11 C16 H16C 109.5 ?
H16A C16 H16C 109.5 ?
H16B C16 H16C 109.5 ?

loop_
_geom_bond_atom_site_label_1
_geom_bond_atom_site_label_2
_geom_bond_site_symmetry_2
_geom_bond_distance
_geom_bond_publ_flag
Cu O1 . 1.912(2) y
Cu N1 . 1.948(3) y
Cu O2 . 1.956(2) y
Cu N2 . 2.004(3) y
Cu O4 . 2.384(3) y
O1 C1 . 1.300(4) ?
N1 C7 . 1.283(4) ?
N1 C8 . 1.452(4) ?
C1 C2 . 1.416(5) ?
C1 C6 . 1.421(5) ?
O2 C9 . 1.267(4) ?
N2 C14 . 1.341(4) ?
N2 C10 . 1.352(4) ?
C2 C3 . 1.376(6) ?
C2 H2 . .9300 ?
O3 C9 . 1.230(4) ?
C3 C4 . 1.385(6) ?
C3 H3 . .9300 ?
O4 H41 . .893(10) ?
O4 H42 . .892(10) ?
C4 C5 . 1.363(6) ?
C4 H4 . .9300 ?
C5 C6 . 1.413(5) ?
C5 H5 . .9300 ?
C6 C7 . 1.436(5) ?
C7 H7 . .9300 ?
C8 C9 . 1.520(4) ?
C8 H8A . .9700 ?
C8 H8B . .9700 ?
C10 C11 . 1.395(4) ?
C10 C15 . 1.501(4) ?
C11 C12 . 1.389(5) ?
C11 C16 . 1.504(5) ?
C12 C13 . 1.369(5) ?
C12 H12 . .9300 ?
C13 C14 . 1.375(5) ?
C13 H13 . .9300 ?
C14 H14 . .9300 ?
C15 H15A . .9600 ?
C15 H15B . .9600 ?
C15 H15C . .9600 ?
C16 H16A . .9600 ?
C16 H16B . .9600 ?
C16 H16C . .9600 ?

loop_
_geom_hbond_atom_site_label_D
_geom_hbond_atom_site_label_H
_geom_hbond_atom_site_label_A
_geom_hbond_site_symmetry_A
_geom_hbond_distance_DH
_geom_hbond_distance_HA
_geom_hbond_distance_DA
_geom_hbond_angle_DHA
_geom_hbond_publ_flag
O4 H41 O3 1_655 0.890(10) 1.960(10) 2.825(4) 162.0(10) yes
O4 H42 O3 2_656 0.890(10) 1.900(10) 2.773(4) 164.0(10) yes

loop_
_geom_torsion_atom_site_label_1
_geom_torsion_atom_site_label_2
_geom_torsion_atom_site_label_3
_geom_torsion_atom_site_label_4
_geom_torsion
N1 Cu O1 C1 5.5(3)
O2 Cu O1 C1 62.5(9)
N2 Cu O1 C1 173.3(3)
O4 Cu O1 C1 -91.8(3)
O1 Cu N1 C7 -7.3(3)
O2 Cu N1 C7 178.5(3)
N2 Cu N1 C7 -117.1(5)
O4 Cu N1 C7 87.3(3)
O1 Cu N1 C8 174.7(2)
O2 Cu N1 C8 0.4(2)
N2 Cu N1 C8 64.9(5)
O4 Cu N1 C8 -90.8(2)
Cu O1 C1 C2 178.0(3)
Cu O1 C1 C6 -1.6(5)
O1 Cu O2 C9 -57.7(9)
N1 Cu O2 C9 -0.2(2)
N2 Cu O2 C9 -168.4(2)
O4 Cu O2 C9 96.7(2)
O1 Cu N2 C14 111.9(2)
N1 Cu N2 C14 -138.1(4)
O2 Cu N2 C14 -74.5(2)
O4 Cu N2 C14 17.7(2)
O1 Cu N2 C10 -66.0(2)
N1 Cu N2 C10 43.9(6)
O2 Cu N2 C10 107.6(2)
O4 Cu N2 C10 -160.3(2)
O1 C1 C2 C3 179.4(3)
C6 C1 C2 C3 -1.0(6)
C1 C2 C3 C4 1.3(6)
C2 C3 C4 C5 -1.2(6)
C3 C4 C5 C6 0.9(6)
C4 C5 C6 C1 -0.6(6)
C4 C5 C6 C7 -177.5(3)
O1 C1 C6 C5 -179.8(3)
C2 C1 C6 C5 0.6(5)
O1 C1 C6 C7 -3.1(5)
C2 C1 C6 C7 177.3(3)
C8 N1 C7 C6 -176.7(3)
Cu N1 C7 C6 5.3(5)
C5 C6 C7 N1 177.7(3)
C1 C6 C7 N1 1.0(6)
C7 N1 C8 C9 -178.7(3)
Cu N1 C8 C9 -0.6(3)
Cu O2 C9 O3 -179.8(3)
Cu O2 C9 C8 -0.1(4)
N1 C8 C9 O3 -179.9(3)
N1 C8 C9 O2 0.5(4)
C14 N2 C10 C11 -1.8(4)
Cu N2 C10 C11 176.2(2)
C14 N2 C10 C15 177.5(3)
Cu N2 C10 C15 -4.5(4)
N2 C10 C11 C12 1.5(5)
C15 C10 C11 C12 -177.8(3)
N2 C10 C11 C16 -178.7(3)
C15 C10 C11 C16 2.1(5)
C10 C11 C12 C13 0.1(5)
C16 C11 C12 C13 -179.8(3)
C11 C12 C13 C14 -1.3(5)
C10 N2 C14 C13 0.6(5)
Cu N2 C14 C13 -177.5(2)
C12 C13 C14 N2 0.9(5)
